data_4104524
loop_
_publ_author_name
'Jong Won Chung'
'Youngmin You'
'Hyun Sue Huh'
'Byeong-Kwan An'
'Seong-Jun Yoon'
'Se Hun Kim'
'Soon W. Lee'
'Soo Young Park'

_publ_contact_author_address
; Department of Materials Science & Engineering
  Seoul National University 
  San 56-1 Shillim-Dong Kwanak-Gu
  Seoul 151-744
  Korea  
;
_publ_contact_author_email parksy@snu.ac.kr
_publ_contact_author_fax +82-2-886-8331
_publ_contact_author_name 'Prof. Soo Young Park'
_publ_contact_author_phone +82-2-880-8327
_publ_section_title
;
 Shear- and UV-Induced Fluorescence Switching in Stilbenic \p-Dimer
 Crystals Powered by Reversible [2 + 2] Cycloaddition
;
_journal_name_full 'Journal of the American Chemical Society'
_journal_page_first 8163
_journal_page_last 8172
_journal_paper_doi 10.1021/ja900803d
_journal_volume 131
_journal_year 2009
_chemical_formula_sum 'C30 H16 F9 N'
_chemical_formula_weight 561.44
_chemical_name_systematic
; 
 ? 
;
_space_group_IT_number 2
_symmetry_cell_setting triclinic
_symmetry_space_group_name_Hall '-P 1'
_symmetry_space_group_name_H-M 'P -1'
_atom_sites_solution_hydrogens geom
_atom_sites_solution_primary direct
_atom_sites_solution_secondary difmap
_audit_creation_method SHELXL-97
_cell_angle_alpha 75.91(2)
_cell_angle_beta 79.12(2)
_cell_angle_gamma 82.830(17)
_cell_formula_units_Z 2
_cell_length_a 8.6260(16)
_cell_length_b 10.283(2)
_cell_length_c 15.342(4)
_cell_measurement_reflns_used 21
_cell_measurement_temperature 293(2)
_cell_measurement_theta_max 12.47
_cell_measurement_theta_min 6.61
_cell_volume 1291.7(5)
_computing_cell_refinement 'Siemens XSCANS'
_computing_data_collection 'Siemens XSCANS'
_computing_data_reduction 'Siemens SHELXTL'
_computing_molecular_graphics 'Siemens SHELXTL'
_computing_publication_material 'Siemens SHELXTL'
_computing_structure_refinement 'Siemens SHELXTL'
_computing_structure_solution 'Siemens SHELXTL'
_diffrn_ambient_temperature 293(2)
_diffrn_measured_fraction_theta_full 0.984
_diffrn_measured_fraction_theta_max 0.984
_diffrn_measurement_device 'Siemens P4'
_diffrn_measurement_method '\w scans'
_diffrn_radiation_monochromator graphite
_diffrn_radiation_source 'sealed tube'
_diffrn_radiation_type MoK\a
_diffrn_radiation_wavelength 0.71073
_diffrn_reflns_av_R_equivalents 0.0346
_diffrn_reflns_av_sigmaI/netI 0.0281
_diffrn_reflns_limit_h_max 10
_diffrn_reflns_limit_h_min 0
_diffrn_reflns_limit_k_max 11
_diffrn_reflns_limit_k_min -11
_diffrn_reflns_limit_l_max 18
_diffrn_reflns_limit_l_min -17
_diffrn_reflns_number 4805
_diffrn_reflns_theta_full 25.00
_diffrn_reflns_theta_max 25.00
_diffrn_reflns_theta_min 2.05
_diffrn_standards_decay_% 0
_diffrn_standards_interval_count 97
_diffrn_standards_number 3
_exptl_absorpt_coefficient_mu 0.130
_exptl_absorpt_correction_type none
_exptl_crystal_colour 'COLORLESS         '
_exptl_crystal_density_diffrn 1.443
_exptl_crystal_density_method 'not measured'
_exptl_crystal_description 'BLOCK             '
_exptl_crystal_F_000 568
_exptl_crystal_size_max 0.42
_exptl_crystal_size_mid 0.40
_exptl_crystal_size_min 0.24
_refine_diff_density_max 0.655
_refine_diff_density_min -0.427
_refine_diff_density_rms 0.069
_refine_ls_extinction_coef 0.002(4)
_refine_ls_extinction_expression Fc^*^=kFc[1+0.001xFc^2^\l^3^/sin(2\q)]^-1/4^
_refine_ls_extinction_method SHELXL
_refine_ls_goodness_of_fit_ref 1.090
_refine_ls_hydrogen_treatment constr
_refine_ls_matrix_type full
_refine_ls_number_parameters 362
_refine_ls_number_reflns 4487
_refine_ls_number_restraints 0
_refine_ls_restrained_S_all 1.090
_refine_ls_R_factor_all 0.1299
_refine_ls_R_factor_gt 0.1053
_refine_ls_shift/su_max 0.003
_refine_ls_shift/su_mean 0.000
_refine_ls_structure_factor_coef Fsqd
_refine_ls_weighting_details 'calc w=1/[\s^2^(Fo^2^)+(0.1928P)^2^+1.1051P] where P=(Fo^2^+2Fc^2^)/3'
_refine_ls_weighting_scheme calc
_refine_ls_wR_factor_gt 0.3167
_refine_ls_wR_factor_ref 0.3499
_reflns_number_gt 3164
_reflns_number_total 4487
_reflns_threshold_expression >2sigma(I)
_cod_data_source_file ja900803d_si_003.cif
_cod_data_source_block TFB-CN(R)-TFMBE
_cod_original_sg_symbol_H-M 'P -1 '
_cod_database_code 4104524

loop_
_symmetry_equiv_pos_as_xyz
'x, y, z'
'-x, -y, -z'

loop_
_atom_site_label
_atom_site_type_symbol
_atom_site_fract_x
_atom_site_fract_y
_atom_site_fract_z
_atom_site_U_iso_or_equiv
_atom_site_adp_type
_atom_site_occupancy
_atom_site_symmetry_multiplicity
_atom_site_calc_flag
_atom_site_refinement_flags
F1 F 0.9822(10) 1.2164(9) 0.8786(5) 0.228(4) Uani 1 1 d .
F2 F 1.1398(15) 1.0624(7) 0.8856(8) 0.321(7) Uani 1 1 d .
F3 F 1.1626(11) 1.2274(11) 0.7804(5) 0.289(6) Uani 1 1 d .
F4 F -0.1843(5) 0.3412(9) 0.0423(4) 0.233(4) Uani 1 1 d .
F5 F -0.2548(4) 0.3062(5) 0.1848(3) 0.1390(16) Uani 1 1 d .
F6 F -0.2282(4) 0.4954(5) 0.1074(4) 0.1497(18) Uani 1 1 d .
F7 F 0.4800(10) 0.2531(7) -0.0287(5) 0.272(5) Uani 1 1 d .
F8 F 0.3424(6) 0.0951(8) 0.0139(6) 0.248(5) Uani 1 1 d .
F9 F 0.5052(6) 0.1218(6) 0.0850(4) 0.171(2) Uani 1 1 d .
N1 N 0.2158(6) 0.6285(7) 0.6091(4) 0.127(2) Uani 1 1 d .
C1 C 1.0724(12) 1.1453(7) 0.8261(6) 0.120(3) Uani 1 1 d .
C2 C 0.9891(8) 1.0802(5) 0.7745(4) 0.0869(16) Uani 1 1 d .
C3 C 0.8344(10) 1.1173(6) 0.7674(5) 0.110(2) Uani 1 1 d .
H3 H 0.7799 1.1831 0.7964 0.133 Uiso 1 1 calc R
C4 C 0.7569(8) 1.0585(5) 0.7176(4) 0.0967(18) Uani 1 1 d .
H4 H 0.6498 1.0827 0.7157 0.116 Uiso 1 1 calc R
C5 C 0.8365(7) 0.9633(4) 0.6702(3) 0.0738(13) Uani 1 1 d .
C6 C 0.9945(7) 0.9227(5) 0.6801(4) 0.0833(14) Uani 1 1 d .
H6 H 1.0498 0.8557 0.6524 0.100 Uiso 1 1 calc R
C7 C 1.0687(7) 0.9830(6) 0.7315(4) 0.0883(16) Uani 1 1 d .
H7 H 1.1743 0.9568 0.7368 0.106 Uiso 1 1 calc R
C8 C 0.7581(6) 0.9006(4) 0.6137(3) 0.0733(13) Uani 1 1 d .
C9 C 0.5948(7) 0.8807(6) 0.6361(4) 0.0869(15) Uani 1 1 d .
H9 H 0.5349 0.9060 0.6873 0.104 Uiso 1 1 calc R
C10 C 0.5232(6) 0.8242(5) 0.5825(4) 0.0823(14) Uani 1 1 d .
H10 H 0.4158 0.8114 0.5986 0.099 Uiso 1 1 calc R
C11 C 0.6088(6) 0.7855(5) 0.5043(3) 0.0703(12) Uani 1 1 d .
C12 C 0.7680(7) 0.8069(6) 0.4827(3) 0.0870(16) Uani 1 1 d .
H12 H 0.8275 0.7832 0.4309 0.104 Uiso 1 1 calc R
C13 C 0.8411(7) 0.8626(6) 0.5363(3) 0.0869(16) Uani 1 1 d .
H13 H 0.9486 0.8747 0.5198 0.104 Uiso 1 1 calc R
C14 C 0.5437(6) 0.7232(5) 0.4440(3) 0.0736(12) Uani 1 1 d .
H14 H 0.6065 0.7262 0.3873 0.088 Uiso 1 1 calc R
C15 C 0.4093(5) 0.6626(4) 0.4563(3) 0.0619(10) Uani 1 1 d .
C16 C 0.3029(6) 0.6461(5) 0.5424(3) 0.0770(13) Uani 1 1 d .
C17 C 0.3584(5) 0.6023(4) 0.3883(3) 0.0573(9) Uani 1 1 d .
C18 C 0.2088(6) 0.5546(5) 0.4031(3) 0.0733(12) Uani 1 1 d .
H18 H 0.1391 0.5624 0.4561 0.088 Uiso 1 1 calc R
C19 C 0.1608(5) 0.4959(5) 0.3413(3) 0.0724(12) Uani 1 1 d .
H19 H 0.0603 0.4650 0.3540 0.087 Uiso 1 1 calc R
C20 C 0.2598(4) 0.4825(4) 0.2610(3) 0.0570(10) Uani 1 1 d .
C21 C 0.4081(5) 0.5329(4) 0.2440(3) 0.0640(11) Uani 1 1 d .
H21 H 0.4765 0.5265 0.1903 0.077 Uiso 1 1 calc R
C22 C 0.4552(5) 0.5921(5) 0.3054(3) 0.0654(11) Uani 1 1 d .
H22 H 0.5541 0.6262 0.2914 0.079 Uiso 1 1 calc R
C23 C 0.2112(5) 0.4140(4) 0.1957(3) 0.0550(9) Uani 1 1 d .
C24 C 0.0539(5) 0.4232(4) 0.1843(3) 0.0600(10) Uani 1 1 d .
H24 H -0.0221 0.4744 0.2162 0.072 Uiso 1 1 calc R
C25 C 0.0097(5) 0.3560(4) 0.1257(3) 0.0619(10) Uani 1 1 d .
C26 C 0.1193(5) 0.2767(4) 0.0785(3) 0.0647(11) Uani 1 1 d .
H26 H 0.0885 0.2301 0.0405 0.078 Uiso 1 1 calc R
C27 C 0.2760(5) 0.2688(5) 0.0895(3) 0.0672(11) Uani 1 1 d .
C28 C 0.3222(5) 0.3358(4) 0.1475(3) 0.0638(11) Uani 1 1 d .
H28 H 0.4280 0.3284 0.1542 0.077 Uiso 1 1 calc R
C29 C -0.1615(5) 0.3681(6) 0.1137(3) 0.0794(14) Uani 1 1 d .
C30 C 0.3990(7) 0.1824(7) 0.0402(4) 0.0938(18) Uani 1 1 d .

loop_
_atom_site_aniso_label
_atom_site_aniso_U_11
_atom_site_aniso_U_22
_atom_site_aniso_U_33
_atom_site_aniso_U_23
_atom_site_aniso_U_13
_atom_site_aniso_U_12
F1 0.242(7) 0.301(9) 0.226(7) -0.175(7) -0.066(5) -0.070(6)
F2 0.518(15) 0.161(5) 0.416(12) -0.101(7) -0.403(13) 0.046(8)
F3 0.325(9) 0.442(13) 0.183(5) -0.150(7) 0.030(6) -0.303(10)
F4 0.076(2) 0.483(11) 0.225(5) -0.245(7) -0.047(3) 0.012(4)
F5 0.0626(19) 0.169(4) 0.162(4) 0.014(3) -0.012(2) -0.034(2)
F6 0.075(2) 0.153(4) 0.199(4) 0.011(3) -0.040(2) 0.006(2)
F7 0.303(9) 0.203(6) 0.187(5) -0.013(5) 0.150(6) 0.097(6)
F8 0.125(4) 0.328(9) 0.408(10) -0.325(9) -0.073(5) 0.058(4)
F9 0.124(3) 0.199(5) 0.228(5) -0.140(5) -0.064(4) 0.082(3)
N1 0.090(3) 0.220(7) 0.103(4) -0.098(4) 0.021(3) -0.064(4)
C1 0.171(7) 0.097(4) 0.124(5) -0.036(4) -0.078(5) -0.028(5)
C2 0.123(5) 0.065(3) 0.083(3) -0.007(2) -0.046(3) -0.025(3)
C3 0.161(6) 0.074(3) 0.124(5) -0.045(3) -0.072(5) 0.004(4)
C4 0.122(5) 0.069(3) 0.121(4) -0.035(3) -0.063(4) 0.004(3)
C5 0.111(4) 0.059(2) 0.059(2) -0.0035(19) -0.032(2) -0.026(2)
C6 0.093(4) 0.084(3) 0.081(3) -0.024(3) -0.016(3) -0.027(3)
C7 0.106(4) 0.088(3) 0.085(3) -0.018(3) -0.034(3) -0.036(3)
C8 0.099(3) 0.062(2) 0.066(3) -0.007(2) -0.026(2) -0.026(2)
C9 0.091(4) 0.101(4) 0.087(3) -0.045(3) -0.026(3) -0.014(3)
C10 0.077(3) 0.090(3) 0.095(3) -0.042(3) -0.022(3) -0.013(2)
C11 0.090(3) 0.071(3) 0.059(2) -0.015(2) -0.020(2) -0.027(2)
C12 0.100(4) 0.103(4) 0.065(3) -0.024(3) 0.002(2) -0.052(3)
C13 0.100(4) 0.102(4) 0.067(3) -0.020(3) -0.008(3) -0.050(3)
C14 0.088(3) 0.082(3) 0.058(2) -0.018(2) -0.011(2) -0.033(2)
C15 0.063(2) 0.066(2) 0.061(2) -0.0204(19) -0.0134(19) -0.0085(19)
C16 0.066(3) 0.099(4) 0.079(3) -0.043(3) -0.009(2) -0.016(2)
C17 0.057(2) 0.060(2) 0.060(2) -0.0181(17) -0.0114(17) -0.0089(17)
C18 0.070(3) 0.102(3) 0.056(2) -0.030(2) 0.0022(19) -0.031(2)
C19 0.065(3) 0.095(3) 0.064(2) -0.028(2) 0.004(2) -0.035(2)
C20 0.052(2) 0.061(2) 0.063(2) -0.0234(18) -0.0064(17) -0.0109(17)
C21 0.054(2) 0.078(3) 0.067(2) -0.033(2) -0.0011(18) -0.0129(19)
C22 0.054(2) 0.080(3) 0.070(2) -0.030(2) -0.0041(18) -0.0170(19)
C23 0.055(2) 0.055(2) 0.059(2) -0.0196(17) -0.0070(16) -0.0089(16)
C24 0.051(2) 0.071(2) 0.060(2) -0.0226(19) -0.0022(17) -0.0072(18)
C25 0.054(2) 0.075(3) 0.060(2) -0.0197(19) -0.0087(17) -0.0118(19)
C26 0.065(3) 0.074(3) 0.064(2) -0.026(2) -0.0128(19) -0.012(2)
C27 0.061(2) 0.072(3) 0.078(3) -0.036(2) -0.012(2) -0.0030(19)
C28 0.054(2) 0.072(3) 0.072(3) -0.027(2) -0.0115(19) -0.0062(18)
C29 0.054(2) 0.115(4) 0.078(3) -0.036(3) -0.006(2) -0.018(3)
C30 0.070(3) 0.129(5) 0.101(4) -0.069(4) -0.019(3) 0.010(3)

loop_
_atom_type_symbol
_atom_type_description
_atom_type_scat_dispersion_real
_atom_type_scat_dispersion_imag
_atom_type_scat_source
C C 0.0033 0.0016 'International Tables Vol C Tables 4.2.6.8 and 6.1.1.4'
H H 0.0000 0.0000 'International Tables Vol C Tables 4.2.6.8 and 6.1.1.4'
N N 0.0061 0.0033 'International Tables Vol C Tables 4.2.6.8 and 6.1.1.4'
F F 0.0171 0.0103 'International Tables Vol C Tables 4.2.6.8 and 6.1.1.4'

loop_
_geom_angle_atom_site_label_1
_geom_angle_atom_site_label_2
_geom_angle_atom_site_label_3
_geom_angle
F3 C1 F2 110.5(10)
F3 C1 F1 101.0(7)
F2 C1 F1 98.9(8)
F3 C1 C2 115.7(7)
F2 C1 C2 113.2(6)
F1 C1 C2 115.6(8)
C3 C2 C7 119.2(5)
C3 C2 C1 120.7(6)
C7 C2 C1 120.1(6)
C2 C3 C4 120.8(6)
C2 C3 H3 119.6
C4 C3 H3 119.6
C3 C4 C5 121.2(6)
C3 C4 H4 119.4
C5 C4 H4 119.4
C4 C5 C6 117.5(4)
C4 C5 C8 122.7(5)
C6 C5 C8 119.7(5)
C7 C6 C5 119.8(5)
C7 C6 H6 120.1
C5 C6 H6 120.1
C2 C7 C6 121.3(6)
C2 C7 H7 119.3
C6 C7 H7 119.3
C13 C8 C9 117.3(4)
C13 C8 C5 121.5(5)
C9 C8 C5 121.2(5)
C10 C9 C8 120.6(5)
C10 C9 H9 119.7
C8 C9 H9 119.7
C9 C10 C11 121.5(5)
C9 C10 H10 119.3
C11 C10 H10 119.3
C12 C11 C10 117.2(4)
C12 C11 C14 117.4(4)
C10 C11 C14 125.4(4)
C11 C12 C13 121.7(5)
C11 C12 H12 119.1
C13 C12 H12 119.1
C8 C13 C12 121.6(5)
C8 C13 H13 119.2
C12 C13 H13 119.2
C15 C14 C11 131.4(4)
C15 C14 H14 114.3
C11 C14 H14 114.3
C14 C15 C16 120.5(4)
C14 C15 C17 125.5(4)
C16 C15 C17 114.0(4)
N1 C16 C15 176.7(5)
C18 C17 C22 116.0(4)
C18 C17 C15 121.4(4)
C22 C17 C15 122.6(4)
C19 C18 C17 122.1(4)
C19 C18 H18 118.9
C17 C18 H18 118.9
C18 C19 C20 121.3(4)
C18 C19 H19 119.4
C20 C19 H19 119.4
C19 C20 C21 117.3(4)
C19 C20 C23 121.5(3)
C21 C20 C23 121.2(3)
C22 C21 C20 121.3(4)
C22 C21 H21 119.4
C20 C21 H21 119.4
C21 C22 C17 121.9(4)
C21 C22 H22 119.0
C17 C22 H22 119.0
C24 C23 C28 118.5(3)
C24 C23 C20 120.8(3)
C28 C23 C20 120.6(3)
C23 C24 C25 120.3(4)
C23 C24 H24 119.9
C25 C24 H24 119.9
C26 C25 C24 121.4(4)
C26 C25 C29 119.1(4)
C24 C25 C29 119.5(4)
C27 C26 C25 118.0(4)
C27 C26 H26 121.0
C25 C26 H26 121.0
C26 C27 C28 121.2(4)
C26 C27 C30 119.8(4)
C28 C27 C30 118.9(4)
C27 C28 C23 120.5(4)
C27 C28 H28 119.7
C23 C28 H28 119.7
F4 C29 F5 111.4(5)
F4 C29 F6 102.9(6)
F5 C29 F6 99.9(4)
F4 C29 C25 115.0(4)
F5 C29 C25 114.0(4)
F6 C29 C25 112.1(4)
F8 C30 F9 106.6(7)
F8 C30 F7 107.8(7)
F9 C30 F7 101.6(7)
F8 C30 C27 113.8(5)
F9 C30 C27 114.8(5)
F7 C30 C27 111.4(6)

loop_
_geom_bond_atom_site_label_1
_geom_bond_atom_site_label_2
_geom_bond_distance
F1 C1 1.303(10)
F2 C1 1.264(9)
F3 C1 1.216(10)
F4 C29 1.249(6)
F5 C29 1.304(6)
F6 C29 1.351(7)
F7 C30 1.268(9)
F8 C30 1.253(7)
F9 C30 1.259(7)
N1 C16 1.139(6)
C1 C2 1.478(8)
C2 C3 1.358(9)
C2 C7 1.373(8)
C3 C4 1.384(7)
C3 H3 0.9300
C4 C5 1.396(8)
C4 H4 0.9300
C5 C6 1.400(7)
C5 C8 1.492(6)
C6 C7 1.394(6)
C6 H6 0.9300
C7 H7 0.9300
C8 C13 1.382(7)
C8 C9 1.414(7)
C9 C10 1.382(6)
C9 H9 0.9300
C10 C11 1.402(7)
C10 H10 0.9300
C11 C12 1.382(7)
C11 C14 1.468(6)
C12 C13 1.385(6)
C12 H12 0.9300
C13 H13 0.9300
C14 C15 1.345(6)
C14 H14 0.9300
C15 C16 1.445(6)
C15 C17 1.491(5)
C17 C18 1.397(6)
C17 C22 1.402(6)
C18 C19 1.386(6)
C18 H18 0.9300
C19 C20 1.387(6)
C19 H19 0.9300
C20 C21 1.395(5)
C20 C23 1.501(5)
C21 C22 1.383(5)
C21 H21 0.9300
C22 H22 0.9300
C23 C24 1.389(6)
C23 C28 1.393(6)
C24 C25 1.390(6)
C24 H24 0.9300
C25 C26 1.386(6)
C25 C29 1.508(6)
C26 C27 1.384(6)
C26 H26 0.9300
C27 C28 1.388(5)
C27 C30 1.508(6)
C28 H28 0.9300

loop_
_cod_related_entry_id
_cod_related_entry_database
_cod_related_entry_code
1 ChemSpider 30660183
